data_1513929
loop_
_publ_author_name
'Aroua, Safwan'
'Schweizer, W. Bernd'
'Yamakoshi, Yoko'

_publ_section_title
;
 C60 Pyrrolidine Bis-carboxylic Acid Derivative as a Versatile Precursor
 for Biocompatible Fullerenes.
;
_journal_issue 6
_journal_name_full 'Organic letters'
_journal_page_first 1688
_journal_page_last 1691
_journal_paper_doi 10.1021/ol500363r
_journal_volume 16
_journal_year 2014
_chemical_formula_moiety 'C75 H27 N O4'
_chemical_formula_sum 'C75 H27 N O4'
_chemical_formula_weight 1005.98
_chemical_name_systematic
; 
 ? 
;
_space_group_IT_number 2
_symmetry_cell_setting triclinic
_symmetry_space_group_name_Hall '-P 1'
_symmetry_space_group_name_H-M 'P -1'
_atom_sites_solution_hydrogens geom
_atom_sites_solution_primary direct
_atom_sites_solution_secondary difmap
_audit_creation_method SHELXL-97
_cell_angle_alpha 105.938(2)
_cell_angle_beta 93.370(2)
_cell_angle_gamma 108.963(2)
_cell_formula_units_Z 2
_cell_length_a 10.1322(2)
_cell_length_b 14.7200(4)
_cell_length_c 15.8556(4)
_cell_measurement_reflns_used 2083
_cell_measurement_temperature 100(2)
_cell_measurement_theta_max 51.17
_cell_measurement_theta_min 3.34
_cell_volume 2121.81(10)
_computing_cell_refinement 'Bruker SAINT'
_computing_data_collection 'Bruker APEX2'
_computing_data_reduction 'Bruker SAINT'
_computing_molecular_graphics 'Platon, Ortep'
_computing_publication_material 'Bruker SHELXTL'
_computing_structure_refinement 'OLEX2 (Dolomanov, 2009), SHELXL-97 (Sheldrick, 2008)'
_computing_structure_solution 'SHELXS-97 (Sheldrick, 2008)'
_diffrn_ambient_temperature 100(2)
_diffrn_measured_fraction_theta_full 0.893
_diffrn_measured_fraction_theta_max 0.893
_diffrn_measurement_device_type 'Bruker APEX-II CCD'
_diffrn_measurement_method '\f and \w scans'
_diffrn_radiation_monochromator 'mirror optics'
_diffrn_radiation_source 'Incoatec I\S microfocus X-ray tube'
_diffrn_radiation_type CuK\a
_diffrn_radiation_wavelength 1.54178
_diffrn_reflns_av_R_equivalents 0.0000
_diffrn_reflns_av_sigmaI/netI 0.0402
_diffrn_reflns_limit_h_max 10
_diffrn_reflns_limit_h_min -10
_diffrn_reflns_limit_k_max 14
_diffrn_reflns_limit_k_min -15
_diffrn_reflns_limit_l_max 16
_diffrn_reflns_limit_l_min 0
_diffrn_reflns_number 4913
_diffrn_reflns_theta_full 55.89
_diffrn_reflns_theta_max 55.89
_diffrn_reflns_theta_min 2.94
_exptl_absorpt_coefficient_mu 0.768
_exptl_absorpt_correction_T_max 0.9962
_exptl_absorpt_correction_T_min 0.9203
_exptl_absorpt_correction_type multi-scan
_exptl_absorpt_process_details SADABS
_exptl_crystal_density_diffrn 1.575
_exptl_crystal_density_method 'not measured'
_exptl_crystal_F_000 1032
_exptl_crystal_size_max 0.11
_exptl_crystal_size_mid 0.08
_exptl_crystal_size_min 0.01
_refine_diff_density_max 0.681
_refine_diff_density_min -0.363
_refine_diff_density_rms 0.055
_refine_ls_extinction_method none
_refine_ls_goodness_of_fit_ref 1.405
_refine_ls_hydrogen_treatment mixed
_refine_ls_matrix_type full
_refine_ls_number_parameters 734
_refine_ls_number_reflns 4913
_refine_ls_number_restraints 0
_refine_ls_restrained_S_all 1.405
_refine_ls_R_factor_all 0.0694
_refine_ls_R_factor_gt 0.0550
_refine_ls_shift/su_max 0.014
_refine_ls_shift/su_mean 0.002
_refine_ls_structure_factor_coef Fsqd
_refine_ls_weighting_details 'calc w=1/[\s^2^(Fo^2^)+(0.0900P)^2^+0.0000P] where P=(Fo^2^+2Fc^2^)/3'
_refine_ls_weighting_scheme calc
_refine_ls_wR_factor_gt 0.1592
_refine_ls_wR_factor_ref 0.1692
_reflns_number_gt 4043
_reflns_number_total 4913
_reflns_threshold_expression >2sigma(I)
_cod_data_source_file ol500363r_si_002.cif
_cod_data_source_block 5_cu_d230711_0m
_cod_depositor_comments
;
The following automatic conversions were performed:

'_symmetry_cell_setting' value 'Triclinic' changed to 'triclinic'
according to
/usr/data/users/saulius/crontab/automatic-downloads/current/ACS/lib/dictionaries/cif_core.dic
dictionary named 'cif_core.dic' version 2.4.2 from 2011-04-26.

Automatic conversion script
Id: cif_fix_values 2281 2013-09-26 08:29:07Z andrius 
;
_cod_original_cell_volume 2121.81(9)
_cod_original_sg_symbol_H-M P-1
_cod_database_code 1513929

loop_
_symmetry_equiv_pos_as_xyz
'x, y, z'
'-x, -y, -z'

loop_
_atom_site_label
_atom_site_type_symbol
_atom_site_fract_x
_atom_site_fract_y
_atom_site_fract_z
_atom_site_U_iso_or_equiv
_atom_site_adp_type
_atom_site_occupancy
_atom_site_symmetry_multiplicity
_atom_site_calc_flag
_atom_site_refinement_flags
O1 O 0.5049(3) 0.50633(16) 0.74423(17) 0.0330(7) Uani 1 1 d .
O2 O 0.5262(3) 0.4371(2) 0.85112(17) 0.0419(7) Uani 1 1 d .
O3 O 0.9860(3) 0.6534(2) 1.07217(18) 0.0503(8) Uani 1 1 d .
O4 O 0.7850(3) 0.5806(3) 1.1166(2) 0.0705(10) Uani 1 1 d .
N1 N 0.6815(3) 0.7372(2) 1.04097(19) 0.0330(8) Uani 1 1 d .
C2 C 0.5624(4) 0.7597(3) 1.0737(3) 0.0336(10) Uani 1 1 d .
H2A H 0.512(4) 0.711(3) 1.106(2) 0.040 Uiso 1 1 d .
H2B H 0.485(4) 0.757(3) 1.020(3) 0.040 Uiso 1 1 d .
C3 C 0.6333(4) 0.8704(2) 1.1362(2) 0.0282(9) Uani 1 1 d .
C4 C 0.5350(4) 0.9305(3) 1.1461(3) 0.0324(10) Uani 1 1 d .
C5 C 0.5442(4) 1.0045(3) 1.1075(3) 0.0385(11) Uani 1 1 d .
C6 C 0.6684(5) 1.0444(3) 1.0675(2) 0.0410(11) Uani 1 1 d .
C7 C 0.7768(4) 1.0087(3) 1.0684(2) 0.0337(10) Uani 1 1 d .
C8 C 0.7677(4) 0.9146(2) 1.0934(2) 0.0287(9) Uani 1 1 d .
C9 C 0.9084(4) 0.9536(3) 1.1556(3) 0.0334(10) Uani 1 1 d .
C10 C 1.0013(4) 1.0442(3) 1.1435(3) 0.0382(11) Uani 1 1 d .
C11 C 0.9197(5) 1.0788(3) 1.0901(3) 0.0429(12) Uani 1 1 d .
C12 C 0.9506(6) 1.1820(3) 1.1059(3) 0.0500(13) Uani 1 1 d .
C13 C 1.0630(6) 1.2542(3) 1.1770(3) 0.0558(15) Uani 1 1 d .
C14 C 1.1410(5) 1.2213(3) 1.2281(4) 0.0549(14) Uani 1 1 d .
C15 C 1.1102(4) 1.1146(3) 1.2109(3) 0.0474(13) Uani 1 1 d .
C16 C 1.1272(4) 1.0974(4) 1.2942(3) 0.0492(13) Uani 1 1 d .
C17 C 1.1689(4) 1.1938(3) 1.3638(3) 0.0508(13) Uani 1 1 d .
C18 C 1.1758(4) 1.2694(3) 1.3228(3) 0.0480(13) Uani 1 1 d .
C19 C 1.1320(4) 1.3499(3) 1.3631(3) 0.0451(12) Uani 1 1 d .
C20 C 1.0498(5) 1.3836(3) 1.3091(3) 0.0440(12) Uani 1 1 d .
C21 C 1.0149(5) 1.3371(3) 1.2184(3) 0.0524(13) Uani 1 1 d .
C22 C 0.8774(6) 1.3157(3) 1.1728(3) 0.0531(14) Uani 1 1 d .
C23 C 0.8355(6) 1.2192(3) 1.1027(3) 0.0495(13) Uani 1 1 d .
C24 C 0.7001(6) 1.1523(3) 1.0846(3) 0.0496(13) Uani 1 1 d .
C25 C 0.5934(6) 1.1775(3) 1.1351(3) 0.0533(13) Uani 1 1 d .
C26 C 0.4990(5) 1.0871(3) 1.1486(3) 0.0483(13) Uani 1 1 d .
C27 C 0.4449(4) 1.0921(4) 1.2280(4) 0.0556(14) Uani 1 1 d .
C28 C 0.4365(4) 1.0167(3) 1.2690(3) 0.0491(13) Uani 1 1 d .
C29 C 0.4848(4) 0.9382(3) 1.2298(3) 0.0420(12) Uani 1 1 d .
C30 C 0.5663(4) 0.9039(3) 1.2828(3) 0.0385(11) Uani 1 1 d .
C31 C 0.6678(4) 0.8759(2) 1.2328(2) 0.0284(9) Uani 1 1 d .
C32 C 0.8006(5) 0.8975(3) 1.2756(3) 0.0360(11) Uani 1 1 d .
C33 C 0.9243(4) 0.9372(3) 1.2350(3) 0.0366(11) Uani 1 1 d .
C34 C 1.0361(5) 1.0105(3) 1.3065(3) 0.0443(12) Uani 1 1 d .
C35 C 0.9815(5) 1.0157(3) 1.3901(3) 0.0480(12) Uani 1 1 d .
C36 C 1.0223(5) 1.1069(3) 1.4564(3) 0.0479(12) Uani 1 1 d .
C37 C 1.1162(5) 1.1978(3) 1.4434(3) 0.0465(12) Uani 1 1 d .
C38 C 1.0699(4) 1.2808(3) 1.4849(3) 0.0399(11) Uani 1 1 d .
C39 C 1.0764(4) 1.3543(3) 1.4457(3) 0.0350(10) Uani 1 1 d .
C40 C 0.9606(4) 1.3910(3) 1.4430(3) 0.0340(10) Uani 1 1 d .
C41 C 0.9441(5) 1.4095(3) 1.3588(3) 0.0387(11) Uani 1 1 d .
C42 C 0.8106(5) 1.3886(3) 1.3147(3) 0.0449(12) Uani 1 1 d .
C43 C 0.7757(6) 1.3403(3) 1.2200(3) 0.0541(14) Uani 1 1 d .
C44 C 0.6322(6) 1.2703(3) 1.2002(3) 0.0588(14) Uani 1 1 d .
C45 C 0.5764(5) 1.2758(4) 1.2838(4) 0.0565(14) Uani 1 1 d .
C46 C 0.4861(5) 1.1896(4) 1.2973(4) 0.0576(15) Uani 1 1 d .
C47 C 0.5027(4) 1.1715(3) 1.3821(4) 0.0529(14) Uani 1 1 d .
C48 C 0.4742(5) 1.0652(3) 1.3655(4) 0.0551(14) Uani 1 1 d .
C49 C 0.5531(5) 1.0318(3) 1.4164(3) 0.0508(13) Uani 1 1 d .
C50 C 0.5999(5) 0.9496(3) 1.3752(3) 0.0484(13) Uani 1 1 d .
C51 C 0.7384(6) 0.9709(3) 1.4199(3) 0.0454(12) Uani 1 1 d .
C52 C 0.8372(5) 0.9459(3) 1.3702(3) 0.0442(12) Uani 1 1 d .
C53 C 0.7795(6) 1.0675(3) 1.4889(3) 0.0475(12) Uani 1 1 d .
C54 C 0.9185(5) 1.1339(3) 1.5072(3) 0.0464(12) Uani 1 1 d .
C55 C 0.9472(5) 1.2405(3) 1.5240(2) 0.0388(11) Uani 1 1 d .
C56 C 0.8381(5) 1.2768(3) 1.5223(2) 0.0361(10) Uani 1 1 d .
C57 C 0.8446(4) 1.3532(3) 1.4810(2) 0.0341(10) Uani 1 1 d .
C58 C 0.7037(5) 1.3319(3) 1.4347(3) 0.0429(11) Uani 1 1 d .
C59 C 0.6882(5) 1.3488(3) 1.3532(3) 0.0461(12) Uani 1 1 d .
C60 C 0.6106(4) 1.2416(3) 1.4491(3) 0.0470(12) Uani 1 1 d .
C61 C 0.6931(5) 1.2075(3) 1.5030(3) 0.0459(12) Uani 1 1 d .
C62 C 0.6656(5) 1.1049(3) 1.4869(3) 0.0478(13) Uani 1 1 d .
C63 C 0.7551(4) 0.8223(3) 1.0115(3) 0.0381(10) Uani 1 1 d .
H63A H 0.6943 0.8222 0.9525 0.046 Uiso 1 1 calc R
H63B H 0.8590 0.8221 0.9974 0.046 Uiso 1 1 calc R
C64 C 0.6492(4) 0.6344(3) 0.9789(2) 0.0359(10) Uani 1 1 d .
H64 H 0.5794 0.5830 1.0089 0.043 Uiso 1 1 calc R
C65 C 0.5689(4) 0.6156(3) 0.8893(2) 0.0370(10) Uani 1 1 d .
H65A H 0.6324 0.6684 0.8581 0.044 Uiso 1 1 calc R
H65B H 0.4719 0.6314 0.8986 0.044 Uiso 1 1 calc R
C66 C 0.5308(4) 0.5090(3) 0.8269(3) 0.0343(10) Uani 1 1 d .
C67 C 0.4593(4) 0.4105(2) 0.6705(2) 0.0285(9) Uani 1 1 d .
C68 C 0.4553(4) 0.4438(3) 0.5880(2) 0.0353(10) Uani 1 1 d .
H68A H 0.3779 0.4807 0.5886 0.053 Uiso 1 1 calc R
H68B H 0.4258 0.3779 0.5288 0.053 Uiso 1 1 calc R
H68C H 0.5595 0.4965 0.5874 0.053 Uiso 1 1 calc R
C69 C 0.3135(4) 0.3452(3) 0.6789(3) 0.0458(11) Uani 1 1 d .
H69A H 0.3197 0.3240 0.7393 0.069 Uiso 1 1 calc R
H69B H 0.2736 0.2772 0.6214 0.069 Uiso 1 1 calc R
H69C H 0.2421 0.3873 0.6820 0.069 Uiso 1 1 calc R
C70 C 0.5657(6) 0.3574(4) 0.6707(3) 0.0562(13) Uani 1 1 d .
H70A H 0.6714 0.4102 0.6734 0.084 Uiso 1 1 calc R
H70B H 0.5383 0.2932 0.6103 0.084 Uiso 1 1 calc R
H70C H 0.5634 0.3309 0.7286 0.084 Uiso 1 1 calc R
C71 C 0.7794(5) 0.6098(3) 0.9760(3) 0.0481(12) Uani 1 1 d .
H71A H 0.8544 0.6616 0.9488 0.058 Uiso 1 1 calc R
H71B H 0.7534 0.5336 0.9305 0.058 Uiso 1 1 calc R
C72 C 0.8497(5) 0.6150(3) 1.0629(3) 0.0461(11) Uani 1 1 d .
C73 C 1.0788(4) 0.6616(3) 1.1511(3) 0.0393(10) Uani 1 1 d .
C74 C 1.0769(5) 0.7459(3) 1.2296(3) 0.0589(13) Uani 1 1 d .
H74A H 1.0972 0.8146 1.2110 0.088 Uiso 1 1 calc R
H74B H 1.1584 0.7589 1.2841 0.088 Uiso 1 1 calc R
H74C H 0.9736 0.7252 1.2506 0.088 Uiso 1 1 calc R
C75 C 1.0484(5) 0.5608(3) 1.1668(4) 0.0640(14) Uani 1 1 d .
H75A H 0.9500 0.5412 1.1936 0.096 Uiso 1 1 calc R
H75B H 1.1347 0.5653 1.2140 0.096 Uiso 1 1 calc R
H75C H 1.0384 0.5031 1.1042 0.096 Uiso 1 1 calc R
C76 C 1.2216(5) 0.6902(4) 1.1185(4) 0.0663(14) Uani 1 1 d .
H76A H 1.2197 0.6297 1.0600 0.100 Uiso 1 1 calc R
H76B H 1.3054 0.7016 1.1709 0.100 Uiso 1 1 calc R
H76C H 1.2412 0.7598 1.1014 0.100 Uiso 1 1 calc R

loop_
_atom_site_aniso_label
_atom_site_aniso_U_11
_atom_site_aniso_U_22
_atom_site_aniso_U_33
_atom_site_aniso_U_23
_atom_site_aniso_U_13
_atom_site_aniso_U_12
O1 0.0495(18) 0.0225(15) 0.0219(16) 0.0000(11) -0.0063(12) 0.0143(13)
O2 0.0565(19) 0.0328(17) 0.0315(16) 0.0109(13) 0.0002(13) 0.0100(14)
O3 0.051(2) 0.0471(18) 0.049(2) 0.0108(14) 0.0016(15) 0.0171(15)
O4 0.0417(19) 0.099(3) 0.075(2) 0.038(2) 0.0080(18) 0.0211(18)
N1 0.046(2) 0.0210(18) 0.0283(19) 0.0028(14) 0.0004(16) 0.0125(15)
C2 0.041(3) 0.025(2) 0.027(2) -0.0023(18) 0.001(2) 0.0115(19)
C3 0.034(2) 0.023(2) 0.024(2) 0.0049(16) 0.0001(17) 0.0079(17)
C4 0.021(2) 0.023(2) 0.034(3) -0.0085(18) -0.0101(18) 0.0012(17)
C5 0.040(3) 0.034(2) 0.029(2) -0.0053(19) -0.021(2) 0.013(2)
C6 0.069(3) 0.030(3) 0.015(2) 0.0013(17) -0.013(2) 0.014(2)
C7 0.052(3) 0.033(2) 0.009(2) -0.0023(16) 0.0039(18) 0.014(2)
C8 0.032(2) 0.022(2) 0.027(2) 0.0018(16) 0.0078(18) 0.0075(17)
C9 0.033(2) 0.028(2) 0.036(3) -0.0045(19) 0.011(2) 0.017(2)
C10 0.033(2) 0.035(3) 0.038(3) -0.003(2) 0.020(2) 0.010(2)
C11 0.059(3) 0.032(3) 0.024(2) -0.0009(19) 0.024(2) 0.004(2)
C12 0.082(4) 0.034(3) 0.027(3) 0.013(2) 0.026(2) 0.006(3)
C13 0.068(3) 0.025(3) 0.052(3) 0.005(2) 0.039(3) -0.011(2)
C14 0.031(3) 0.048(3) 0.070(4) 0.007(3) 0.030(3) -0.001(2)
C15 0.022(2) 0.040(3) 0.067(4) -0.002(2) 0.023(2) 0.007(2)
C16 0.019(2) 0.054(3) 0.063(4) -0.010(3) -0.004(2) 0.024(2)
C17 0.016(2) 0.050(3) 0.067(4) -0.006(3) -0.012(2) 0.010(2)
C18 0.020(2) 0.038(3) 0.057(3) -0.014(2) 0.006(2) -0.003(2)
C19 0.030(2) 0.032(3) 0.049(3) 0.002(2) 0.002(2) -0.012(2)
C20 0.059(3) 0.016(2) 0.036(3) 0.0024(19) 0.009(2) -0.010(2)
C21 0.072(4) 0.026(3) 0.042(3) 0.017(2) 0.013(3) -0.011(2)
C22 0.104(4) 0.025(2) 0.033(3) 0.018(2) 0.015(3) 0.017(3)
C23 0.095(4) 0.027(3) 0.017(2) 0.0114(19) -0.001(2) 0.008(3)
C24 0.096(4) 0.033(3) 0.020(2) 0.0088(19) -0.016(3) 0.027(3)
C25 0.074(3) 0.040(3) 0.044(3) 0.006(2) -0.031(3) 0.030(3)
C26 0.037(3) 0.050(3) 0.047(3) -0.007(2) -0.030(2) 0.026(2)
C27 0.020(2) 0.054(3) 0.074(4) -0.011(3) -0.016(2) 0.019(2)
C28 0.014(2) 0.043(3) 0.064(3) -0.014(3) 0.007(2) 0.0017(19)
C29 0.018(2) 0.029(2) 0.052(3) -0.005(2) 0.006(2) -0.0102(18)
C30 0.048(3) 0.017(2) 0.037(3) 0.0067(19) 0.018(2) -0.0051(19)
C31 0.039(3) 0.0099(19) 0.029(2) 0.0030(15) 0.002(2) 0.0018(17)
C32 0.062(3) 0.013(2) 0.035(3) 0.0069(18) 0.006(2) 0.0158(19)
C33 0.044(3) 0.029(2) 0.036(3) -0.0053(19) -0.005(2) 0.027(2)
C34 0.040(3) 0.044(3) 0.052(3) 0.000(2) -0.007(2) 0.032(2)
C35 0.070(3) 0.038(3) 0.039(3) 0.002(2) -0.022(2) 0.036(3)
C36 0.068(3) 0.040(3) 0.033(3) 0.003(2) -0.028(2) 0.028(3)
C37 0.038(3) 0.049(3) 0.040(3) -0.009(2) -0.025(2) 0.023(2)
C38 0.041(3) 0.038(3) 0.026(2) -0.006(2) -0.018(2) 0.012(2)
C39 0.034(2) 0.020(2) 0.031(3) -0.0072(18) -0.0096(19) -0.0003(18)
C40 0.043(3) 0.014(2) 0.031(2) -0.0055(17) -0.003(2) 0.0038(18)
C41 0.061(3) 0.013(2) 0.030(3) -0.0005(17) -0.005(2) 0.005(2)
C42 0.078(4) 0.016(2) 0.043(3) 0.0066(19) 0.000(3) 0.022(2)
C43 0.097(4) 0.022(2) 0.041(3) 0.012(2) -0.019(3) 0.022(3)
C44 0.086(4) 0.045(3) 0.055(4) 0.009(2) -0.021(3) 0.047(3)
C45 0.052(3) 0.047(3) 0.073(4) -0.002(3) -0.014(3) 0.042(3)
C46 0.029(3) 0.063(4) 0.069(4) -0.018(3) -0.012(2) 0.035(3)
C47 0.024(2) 0.047(3) 0.069(4) -0.014(3) 0.018(2) 0.014(2)
C48 0.032(3) 0.047(3) 0.069(4) -0.003(3) 0.035(3) 0.004(2)
C49 0.059(3) 0.034(3) 0.044(3) 0.003(2) 0.037(3) -0.001(2)
C50 0.070(3) 0.025(2) 0.035(3) 0.012(2) 0.029(3) -0.007(2)
C51 0.083(4) 0.025(2) 0.026(3) 0.0142(19) 0.010(3) 0.010(2)
C52 0.083(4) 0.022(2) 0.031(3) 0.0143(19) -0.006(3) 0.023(2)
C53 0.090(4) 0.031(3) 0.018(2) 0.0123(19) 0.010(2) 0.013(3)
C54 0.082(4) 0.038(3) 0.017(2) 0.0057(19) -0.012(2) 0.024(3)
C55 0.067(3) 0.028(2) 0.014(2) -0.0009(17) -0.012(2) 0.017(2)
C56 0.061(3) 0.027(2) 0.013(2) -0.0049(17) 0.0088(19) 0.014(2)
C57 0.047(3) 0.022(2) 0.023(2) -0.0093(17) 0.004(2) 0.0123(19)
C58 0.047(3) 0.032(3) 0.047(3) -0.007(2) 0.011(2) 0.026(2)
C59 0.061(3) 0.028(2) 0.048(3) -0.008(2) -0.012(3) 0.033(2)
C60 0.040(3) 0.041(3) 0.050(3) -0.009(2) 0.022(2) 0.018(2)
C61 0.064(3) 0.039(3) 0.025(2) -0.0011(19) 0.025(2) 0.011(2)
C62 0.076(3) 0.037(3) 0.024(3) 0.007(2) 0.030(2) 0.009(3)
C63 0.046(2) 0.033(2) 0.030(2) 0.0013(18) 0.0065(19) 0.013(2)
C64 0.050(3) 0.026(2) 0.028(2) -0.0026(17) -0.006(2) 0.0210(19)
C65 0.046(3) 0.028(2) 0.030(2) -0.0057(17) -0.009(2) 0.0182(19)
C66 0.041(2) 0.031(3) 0.034(3) 0.008(2) 0.004(2) 0.019(2)
C67 0.040(2) 0.019(2) 0.021(2) -0.0024(16) 0.0004(17) 0.0119(18)
C68 0.051(3) 0.036(2) 0.026(2) 0.0127(18) 0.0076(19) 0.021(2)
C69 0.052(3) 0.034(2) 0.030(3) 0.0023(18) -0.005(2) -0.004(2)
C70 0.086(4) 0.067(3) 0.033(3) 0.002(2) 0.005(2) 0.061(3)
C71 0.049(3) 0.048(3) 0.041(3) 0.006(2) -0.008(2) 0.019(2)
C72 0.046(3) 0.053(3) 0.046(3) 0.016(2) 0.019(3) 0.023(2)
C73 0.036(2) 0.038(3) 0.044(3) 0.019(2) -0.006(2) 0.0106(19)
C74 0.071(3) 0.060(3) 0.045(3) 0.003(2) -0.003(2) 0.035(3)
C75 0.048(3) 0.049(3) 0.100(4) 0.039(3) -0.005(3) 0.012(2)
C76 0.056(3) 0.062(3) 0.087(4) 0.028(3) 0.023(3) 0.022(3)

loop_
_atom_type_symbol
_atom_type_description
_atom_type_scat_dispersion_real
_atom_type_scat_dispersion_imag
_atom_type_scat_source
C C 0.0181 0.0091 'International Tables Vol C Tables 4.2.6.8 and 6.1.1.4'
H H 0.0000 0.0000 'International Tables Vol C Tables 4.2.6.8 and 6.1.1.4'
N N 0.0311 0.0180 'International Tables Vol C Tables 4.2.6.8 and 6.1.1.4'
O O 0.0492 0.0322 'International Tables Vol C Tables 4.2.6.8 and 6.1.1.4'

loop_
_geom_angle_atom_site_label_1
_geom_angle_atom_site_label_2
_geom_angle_atom_site_label_3
_geom_angle
C66 O1 C67 121.5(3)
C72 O3 C73 122.2(3)
C2 N1 C63 104.1(3)
C2 N1 C64 115.9(3)
C63 N1 C64 117.9(3)
N1 C2 C3 102.2(3)
N1 C2 H2A 111(2)
C3 C2 H2A 113(2)
N1 C2 H2B 112.7(19)
C3 C2 H2B 109.2(18)
H2A C2 H2B 109(3)
C4 C3 C31 100.0(3)
C4 C3 C2 113.5(3)
C31 C3 C2 112.4(3)
C4 C3 C8 114.1(3)
C31 C3 C8 114.1(3)
C2 C3 C8 103.3(3)
C5 C4 C29 119.3(4)
C5 C4 C3 124.1(4)
C29 C4 C3 110.1(4)
C4 C5 C26 120.4(4)
C4 C5 C6 120.5(4)
C26 C5 C6 107.8(4)
C7 C6 C24 119.4(4)
C7 C6 C5 120.6(4)
C24 C6 C5 108.5(4)
C6 C7 C11 119.1(4)
C6 C7 C8 123.6(4)
C11 C7 C8 110.4(4)
C7 C8 C9 100.1(3)
C7 C8 C63 113.0(3)
C9 C8 C63 112.2(3)
C7 C8 C3 115.3(3)
C9 C8 C3 114.4(3)
C63 C8 C3 102.3(3)
C33 C9 C10 119.3(4)
C33 C9 C8 124.3(3)
C10 C9 C8 110.3(4)
C15 C10 C9 121.3(4)
C15 C10 C11 119.6(4)
C9 C10 C11 108.1(3)
C12 C11 C7 121.6(5)
C12 C11 C10 120.0(4)
C7 C11 C10 108.1(4)
C11 C12 C23 119.0(4)
C11 C12 C13 119.7(5)
C23 C12 C13 108.9(4)
C14 C13 C12 120.4(4)
C14 C13 C21 120.5(4)
C12 C13 C21 106.9(5)
C13 C14 C18 119.6(4)
C13 C14 C15 119.7(4)
C18 C14 C15 108.2(5)
C10 C15 C16 119.4(4)
C10 C15 C14 120.5(5)
C16 C15 C14 107.7(4)
C34 C16 C15 119.3(4)
C34 C16 C17 120.6(5)
C15 C16 C17 108.1(4)
C37 C17 C18 120.4(4)
C37 C17 C16 119.1(5)
C18 C17 C16 107.9(5)
C19 C18 C17 120.2(4)
C19 C18 C14 120.4(5)
C17 C18 C14 108.0(4)
C18 C19 C20 119.6(4)
C18 C19 C39 119.7(4)
C20 C19 C39 107.8(4)
C21 C20 C19 120.3(4)
C21 C20 C41 119.4(4)
C19 C20 C41 108.0(4)
C20 C21 C22 120.8(5)
C20 C21 C13 119.6(5)
C22 C21 C13 108.3(4)
C43 C22 C21 120.0(4)
C43 C22 C23 119.0(5)
C21 C22 C23 108.8(5)
C24 C23 C12 119.0(4)
C24 C23 C22 121.0(5)
C12 C23 C22 107.2(4)
C23 C24 C6 121.8(5)
C23 C24 C25 120.1(4)
C6 C24 C25 106.4(4)
C44 C25 C26 121.0(5)
C44 C25 C24 118.9(5)
C26 C25 C24 109.1(4)
C27 C26 C5 120.2(5)
C27 C26 C25 120.3(4)
C5 C26 C25 108.2(4)
C26 C27 C28 119.9(4)
C26 C27 C46 119.1(5)
C28 C27 C46 108.5(5)
C29 C28 C27 119.5(4)
C29 C28 C48 118.5(5)
C27 C28 C48 108.5(4)
C28 C29 C30 121.2(4)
C28 C29 C4 120.7(4)
C30 C29 C4 108.1(4)
C50 C30 C31 120.8(4)
C50 C30 C29 120.0(4)
C31 C30 C29 108.2(3)
C32 C31 C30 119.3(4)
C32 C31 C3 124.5(3)
C30 C31 C3 110.2(3)
C31 C32 C52 120.5(4)
C31 C32 C33 119.8(4)
C52 C32 C33 108.1(4)
C9 C33 C34 120.1(4)
C9 C33 C32 120.7(4)
C34 C33 C32 107.3(4)
C16 C34 C33 120.5(4)
C16 C34 C35 119.8(4)
C33 C34 C35 108.0(4)
C36 C35 C52 121.2(5)
C36 C35 C34 119.6(5)
C52 C35 C34 107.9(4)
C35 C36 C37 120.7(5)
C35 C36 C54 119.6(5)
C37 C36 C54 107.5(4)
C17 C37 C36 120.2(4)
C17 C37 C38 119.4(4)
C36 C37 C38 108.5(4)
C39 C38 C55 120.0(4)
C39 C38 C37 120.5(4)
C55 C38 C37 107.5(4)
C38 C39 C40 120.1(4)
C38 C39 C19 119.8(4)
C40 C39 C19 108.3(4)
C57 C40 C41 120.9(4)
C57 C40 C39 119.8(4)
C41 C40 C39 107.9(4)
C42 C41 C40 120.1(4)
C42 C41 C20 119.8(4)
C40 C41 C20 108.0(4)
C41 C42 C59 119.8(4)
C41 C42 C43 120.1(4)
C59 C42 C43 107.9(4)
C22 C43 C44 120.1(4)
C22 C43 C42 119.7(5)
C44 C43 C42 108.0(5)
C25 C44 C43 120.9(5)
C25 C44 C45 119.0(5)
C43 C44 C45 108.2(4)
C46 C45 C59 120.6(5)
C46 C45 C44 120.5(4)
C59 C45 C44 106.8(5)
C45 C46 C47 120.5(4)
C45 C46 C27 120.2(5)
C47 C46 C27 107.3(5)
C60 C47 C48 119.8(5)
C60 C47 C46 119.0(4)
C48 C47 C46 108.3(4)
C49 C48 C47 120.8(4)
C49 C48 C28 120.2(4)
C47 C48 C28 107.3(5)
C48 C49 C50 120.7(4)
C48 C49 C62 119.6(4)
C50 C49 C62 107.6(5)
C30 C50 C51 119.7(4)
C30 C50 C49 119.5(5)
C51 C50 C49 108.4(4)
C52 C51 C50 118.8(4)
C52 C51 C53 120.0(4)
C50 C51 C53 107.9(4)
C51 C52 C32 120.9(4)
C51 C52 C35 119.3(4)
C32 C52 C35 108.7(4)
C54 C53 C62 120.0(4)
C54 C53 C51 120.1(4)
C62 C53 C51 108.2(4)
C53 C54 C55 119.5(4)
C53 C54 C36 119.9(4)
C55 C54 C36 108.3(4)
C56 C55 C54 120.6(4)
C56 C55 C38 119.6(4)
C54 C55 C38 108.2(4)
C55 C56 C57 120.4(4)
C55 C56 C61 119.8(4)
C57 C56 C61 107.6(4)
C40 C57 C56 120.1(4)
C40 C57 C58 118.9(4)
C56 C57 C58 109.0(4)
C59 C58 C60 120.7(4)
C59 C58 C57 120.1(4)
C60 C58 C57 106.9(4)
C58 C59 C42 120.2(4)
C58 C59 C45 119.0(5)
C42 C59 C45 109.1(4)
C47 C60 C58 120.2(5)
C47 C60 C61 119.8(4)
C58 C60 C61 108.4(4)
C62 C61 C56 119.5(4)
C62 C61 C60 120.3(4)
C56 C61 C60 108.2(4)
C61 C62 C53 120.5(4)
C61 C62 C49 119.7(5)
C53 C62 C49 108.0(4)
N1 C63 C8 102.3(3)
N1 C63 H63A 111.3
C8 C63 H63A 111.3
N1 C63 H63B 111.3
C8 C63 H63B 111.3
H63A C63 H63B 109.2
C71 C64 N1 109.5(3)
C71 C64 C65 114.5(3)
N1 C64 C65 114.3(3)
C71 C64 H64 105.9
N1 C64 H64 105.9
C65 C64 H64 105.9
C64 C65 C66 114.3(3)
C64 C65 H65A 108.7
C66 C65 H65A 108.7
C64 C65 H65B 108.7
C66 C65 H65B 108.7
H65A C65 H65B 107.6
O2 C66 O1 125.3(3)
O2 C66 C65 124.0(4)
O1 C66 C65 110.7(3)
O1 C67 C69 108.4(3)
O1 C67 C68 103.5(3)
C69 C67 C68 111.4(3)
O1 C67 C70 110.9(3)
C69 C67 C70 111.9(3)
C68 C67 C70 110.5(3)
C67 C68 H68A 109.5
C67 C68 H68B 109.5
H68A C68 H68B 109.5
C67 C68 H68C 109.5
H68A C68 H68C 109.5
H68B C68 H68C 109.5
C67 C69 H69A 109.5
C67 C69 H69B 109.5
H69A C69 H69B 109.5
C67 C69 H69C 109.5
H69A C69 H69C 109.5
H69B C69 H69C 109.5
C67 C70 H70A 109.5
C67 C70 H70B 109.5
H70A C70 H70B 109.5
C67 C70 H70C 109.5
H70A C70 H70C 109.5
H70B C70 H70C 109.5
C64 C71 C72 115.2(4)
C64 C71 H71A 108.5
C72 C71 H71A 108.5
C64 C71 H71B 108.5
C72 C71 H71B 108.5
H71A C71 H71B 107.5
O4 C72 O3 124.5(4)
O4 C72 C71 123.1(4)
O3 C72 C71 112.3(4)
O3 C73 C74 110.5(3)
O3 C73 C75 111.7(3)
C74 C73 C75 115.2(4)
O3 C73 C76 99.5(3)
C74 C73 C76 110.4(4)
C75 C73 C76 108.4(4)
C73 C74 H74A 109.5
C73 C74 H74B 109.5
H74A C74 H74B 109.5
C73 C74 H74C 109.5
H74A C74 H74C 109.5
H74B C74 H74C 109.5
C73 C75 H75A 109.5
C73 C75 H75B 109.5
H75A C75 H75B 109.5
C73 C75 H75C 109.5
H75A C75 H75C 109.5
H75B C75 H75C 109.5
C73 C76 H76A 109.5
C73 C76 H76B 109.5
H76A C76 H76B 109.5
C73 C76 H76C 109.5
H76A C76 H76C 109.5
H76B C76 H76C 109.5

loop_
_geom_bond_atom_site_label_1
_geom_bond_atom_site_label_2
_geom_bond_distance
O1 C66 1.309(5)
O1 C67 1.476(4)
O2 C66 1.210(4)
O3 C72 1.293(5)
O3 C73 1.473(5)
O4 C72 1.222(5)
N1 C2 1.440(5)
N1 C63 1.448(5)
N1 C64 1.479(4)
C2 C3 1.557(5)
C2 H2A 1.02(4)
C2 H2B 1.11(4)
C3 C4 1.521(5)
C3 C31 1.525(5)
C3 C8 1.585(5)
C4 C5 1.370(6)
C4 C29 1.439(6)
C5 C26 1.441(6)
C5 C6 1.466(6)
C6 C7 1.365(6)
C6 C24 1.457(6)
C7 C11 1.433(6)
C7 C8 1.519(5)
C8 C9 1.525(6)
C8 C63 1.564(5)
C9 C33 1.356(5)
C9 C10 1.431(5)
C10 C15 1.394(6)
C10 C11 1.444(6)
C11 C12 1.393(6)
C12 C23 1.444(7)
C12 C13 1.450(7)
C13 C14 1.381(7)
C13 C21 1.464(7)
C14 C18 1.438(7)
C14 C15 1.440(6)
C15 C16 1.424(6)
C16 C34 1.384(7)
C16 C17 1.451(6)
C17 C37 1.393(6)
C17 C18 1.421(7)
C18 C19 1.403(6)
C19 C20 1.446(6)
C19 C39 1.449(6)
C20 C21 1.379(6)
C20 C41 1.454(6)
C21 C22 1.426(7)
C22 C43 1.391(7)
C22 C23 1.455(6)
C23 C24 1.361(7)
C24 C25 1.465(7)
C25 C44 1.384(6)
C25 C26 1.443(7)
C26 C27 1.395(7)
C27 C28 1.415(7)
C27 C46 1.460(6)
C28 C29 1.403(6)
C28 C48 1.467(7)
C29 C30 1.437(6)
C30 C50 1.403(6)
C30 C31 1.431(6)
C31 C32 1.367(6)
C32 C52 1.438(6)
C32 C33 1.468(6)
C33 C34 1.455(6)
C34 C35 1.458(6)
C35 C36 1.375(6)
C35 C52 1.444(7)
C36 C37 1.445(7)
C36 C54 1.452(7)
C37 C38 1.453(6)
C38 C39 1.374(6)
C38 C55 1.448(6)
C39 C40 1.446(6)
C40 C57 1.376(5)
C40 C41 1.445(5)
C41 C42 1.383(6)
C42 C59 1.437(7)
C42 C43 1.441(6)
C43 C44 1.439(7)
C44 C45 1.464(7)
C45 C46 1.383(7)
C45 C59 1.437(6)
C46 C47 1.451(7)
C47 C60 1.384(6)
C47 C48 1.440(7)
C48 C49 1.389(7)
C49 C50 1.446(6)
C49 C62 1.448(7)
C50 C51 1.430(7)
C51 C52 1.390(6)
C51 C53 1.449(6)
C53 C54 1.387(7)
C53 C62 1.434(7)
C54 C55 1.443(6)
C55 C56 1.377(6)
C56 C57 1.436(6)
C56 C61 1.447(6)
C57 C58 1.461(6)
C58 C59 1.390(6)
C58 C60 1.444(6)
C60 C61 1.451(6)
C61 C62 1.389(6)
C63 H63A 1.0900
C63 H63B 1.0900
C64 C71 1.478(6)
C64 C65 1.503(5)
C64 H64 1.0900
C65 C66 1.516(5)
C65 H65A 1.0900
C65 H65B 1.0900
C67 C69 1.515(5)
C67 C68 1.521(5)
C67 C70 1.523(6)
C68 H68A 1.0899
C68 H68B 1.0899
C68 H68C 1.0899
C69 H69A 1.0899
C69 H69B 1.0899
C69 H69C 1.0899
C70 H70A 1.0899
C70 H70B 1.0899
C70 H70C 1.0899
C71 C72 1.484(6)
C71 H71A 1.0900
C71 H71B 1.0900
C73 C74 1.503(6)
C73 C75 1.507(6)
C73 C76 1.533(6)
C74 H74A 1.0899
C74 H74B 1.0899
C74 H74C 1.0899
C75 H75A 1.0899
C75 H75B 1.0899
C75 H75C 1.0899
C76 H76A 1.0899
C76 H76B 1.0899
C76 H76C 1.0899

loop_
_geom_torsion_atom_site_label_1
_geom_torsion_atom_site_label_2
_geom_torsion_atom_site_label_3
_geom_torsion_atom_site_label_4
_geom_torsion
C63 N1 C2 C3 -49.5(4)
C64 N1 C2 C3 179.4(3)
N1 C2 C3 C4 152.7(3)
N1 C2 C3 C31 -94.8(4)
N1 C2 C3 C8 28.7(4)
C31 C3 C4 C5 133.9(4)
C2 C3 C4 C5 -106.3(4)
C8 C3 C4 C5 11.6(5)
C31 C3 C4 C29 -17.3(3)
C2 C3 C4 C29 102.6(3)
C8 C3 C4 C29 -139.5(3)
C29 C4 C5 C26 -2.3(5)
C3 C4 C5 C26 -151.0(4)
C29 C4 C5 C6 136.7(4)
C3 C4 C5 C6 -11.9(5)
C4 C5 C6 C7 -0.2(5)
C26 C5 C6 C7 143.3(4)
C4 C5 C6 C24 -143.3(4)
C26 C5 C6 C24 0.3(4)
C24 C6 C7 C11 2.8(5)
C5 C6 C7 C11 -136.3(4)
C24 C6 C7 C8 151.0(3)
C5 C6 C7 C8 11.9(5)
C6 C7 C8 C9 -134.2(4)
C11 C7 C8 C9 16.4(4)
C6 C7 C8 C63 106.3(4)
C11 C7 C8 C63 -103.1(3)
C6 C7 C8 C3 -10.9(5)
C11 C7 C8 C3 139.7(3)
C4 C3 C8 C7 -0.5(4)
C31 C3 C8 C7 -114.6(3)
C2 C3 C8 C7 123.2(3)
C4 C3 C8 C9 114.9(3)
C31 C3 C8 C9 0.8(4)
C2 C3 C8 C9 -121.5(3)
C4 C3 C8 C63 -123.6(3)
C31 C3 C8 C63 122.3(3)
C2 C3 C8 C63 0.1(4)
C7 C8 C9 C33 135.2(3)
C63 C8 C9 C33 -104.7(4)
C3 C8 C9 C33 11.3(5)
C7 C8 C9 C10 -16.9(4)
C63 C8 C9 C10 103.3(3)
C3 C8 C9 C10 -140.7(3)
C33 C9 C10 C15 1.8(5)
C8 C9 C10 C15 155.5(4)
C33 C9 C10 C11 -141.9(4)
C8 C9 C10 C11 11.7(4)
C6 C7 C11 C12 -3.4(5)
C8 C7 C11 C12 -155.5(3)
C6 C7 C11 C10 141.6(4)
C8 C7 C11 C10 -10.5(4)
C15 C10 C11 C12 0.4(6)
C9 C10 C11 C12 144.9(3)
C15 C10 C11 C7 -145.2(3)
C9 C10 C11 C7 -0.8(4)
C7 C11 C12 C23 1.9(6)
C10 C11 C12 C23 -139.1(4)
C7 C11 C12 C13 139.8(4)
C10 C11 C12 C13 -1.2(6)
C11 C12 C13 C14 1.1(6)
C23 C12 C13 C14 142.8(4)
C11 C12 C13 C21 -141.4(4)
C23 C12 C13 C21 0.2(5)
C12 C13 C14 C18 -137.9(4)
C21 C13 C14 C18 -0.3(6)
C12 C13 C14 C15 -0.2(6)
C21 C13 C14 C15 137.3(4)
C9 C10 C15 C16 -1.6(6)
C11 C10 C15 C16 138.1(4)
C9 C10 C15 C14 -139.2(4)
C11 C10 C15 C14 0.5(6)
C13 C14 C15 C10 -0.6(6)
C18 C14 C15 C10 141.4(4)
C13 C14 C15 C16 -142.5(4)
C18 C14 C15 C16 -0.6(4)
C10 C15 C16 C34 0.6(6)
C14 C15 C16 C34 143.0(4)
C10 C15 C16 C17 -142.4(4)
C14 C15 C16 C17 0.0(4)
C34 C16 C17 C37 0.1(6)
C15 C16 C17 C37 142.6(4)
C34 C16 C17 C18 -141.9(4)
C15 C16 C17 C18 0.6(4)
C37 C17 C18 C19 1.2(6)
C16 C17 C18 C19 142.6(4)
C37 C17 C18 C14 -142.3(4)
C16 C17 C18 C14 -0.9(5)
C13 C14 C18 C19 -0.5(6)
C15 C14 C18 C19 -142.5(4)
C13 C14 C18 C17 142.9(4)
C15 C14 C18 C17 0.9(5)
C17 C18 C19 C20 -138.3(4)
C14 C18 C19 C20 0.8(6)
C17 C18 C19 C39 -1.5(6)
C14 C18 C19 C39 137.6(4)
C18 C19 C20 C21 -0.2(6)
C39 C19 C20 C21 -141.5(4)
C18 C19 C20 C41 141.8(4)
C39 C19 C20 C41 0.4(4)
C19 C20 C21 C22 138.7(4)
C41 C20 C21 C22 1.0(6)
C19 C20 C21 C13 -0.7(6)
C41 C20 C21 C13 -138.4(4)
C14 C13 C21 C20 1.0(6)
C12 C13 C21 C20 143.5(4)
C14 C13 C21 C22 -143.0(4)
C12 C13 C21 C22 -0.4(5)
C20 C21 C22 C43 -0.9(6)
C13 C21 C22 C43 142.4(4)
C20 C21 C22 C23 -142.9(4)
C13 C21 C22 C23 0.5(5)
C11 C12 C23 C24 0.1(6)
C13 C12 C23 C24 -141.9(4)
C11 C12 C23 C22 142.0(4)
C13 C12 C23 C22 0.0(5)
C43 C22 C23 C24 -1.7(6)
C21 C22 C23 C24 140.7(4)
C43 C22 C23 C12 -142.8(4)
C21 C22 C23 C12 -0.3(5)
C12 C23 C24 C6 -0.6(6)
C22 C23 C24 C6 -137.2(4)
C12 C23 C24 C25 137.4(4)
C22 C23 C24 C25 0.8(6)
C7 C6 C24 C23 -0.9(6)
C5 C6 C24 C23 142.6(4)
C7 C6 C24 C25 -143.8(4)
C5 C6 C24 C25 -0.3(4)
C23 C24 C25 C44 0.8(6)
C6 C24 C25 C44 144.5(4)
C23 C24 C25 C26 -143.5(4)
C6 C24 C25 C26 0.1(4)
C4 C5 C26 C27 -0.3(6)
C6 C5 C26 C27 -143.9(4)
C4 C5 C26 C25 143.4(4)
C6 C5 C26 C25 -0.2(4)
C44 C25 C26 C27 0.2(6)
C24 C25 C26 C27 143.7(4)
C44 C25 C26 C5 -143.5(4)
C24 C25 C26 C5 0.1(4)
C5 C26 C27 C28 1.0(6)
C25 C26 C27 C28 -138.3(4)
C5 C26 C27 C46 138.7(4)
C25 C26 C27 C46 -0.6(6)
C26 C27 C28 C29 0.9(6)
C46 C27 C28 C29 -140.8(4)
C26 C27 C28 C48 141.0(4)
C46 C27 C28 C48 -0.7(5)
C27 C28 C29 C30 137.7(4)
C48 C28 C29 C30 1.6(6)
C27 C28 C29 C4 -3.6(6)
C48 C28 C29 C4 -139.7(4)
C5 C4 C29 C28 4.3(5)
C3 C4 C29 C28 157.0(3)
C5 C4 C29 C30 -141.5(4)
C3 C4 C29 C30 11.2(4)
C28 C29 C30 C50 -0.6(6)
C4 C29 C30 C50 145.0(3)
C28 C29 C30 C31 -145.0(4)
C4 C29 C30 C31 0.6(4)
C50 C30 C31 C32 -2.4(5)
C29 C30 C31 C32 141.7(3)
C50 C30 C31 C3 -156.2(3)
C29 C30 C31 C3 -12.2(4)
C4 C3 C31 C32 -134.6(3)
C2 C3 C31 C32 104.8(4)
C8 C3 C31 C32 -12.4(4)
C4 C3 C31 C30 17.7(3)
C2 C3 C31 C30 -103.0(3)
C8 C3 C31 C30 139.8(3)
C30 C31 C32 C52 1.3(5)
C3 C31 C32 C52 151.2(3)
C30 C31 C32 C33 -137.5(4)
C3 C31 C32 C33 12.4(5)
C10 C9 C33 C34 -1.0(5)
C8 C9 C33 C34 -150.7(4)
C10 C9 C33 C32 137.1(4)
C8 C9 C33 C32 -12.7(5)
C31 C32 C33 C9 0.6(5)
C52 C32 C33 C9 -142.8(4)
C31 C32 C33 C34 143.3(3)
C52 C32 C33 C34 -0.1(4)
C15 C16 C34 C33 0.2(6)
C17 C16 C34 C33 138.6(4)
C15 C16 C34 C35 -138.4(4)
C17 C16 C34 C35 -0.1(6)
C9 C33 C34 C16 0.0(5)
C32 C33 C34 C16 -143.0(4)
C9 C33 C34 C35 142.9(4)
C32 C33 C34 C35 0.0(4)
C16 C34 C35 C36 -0.7(6)
C33 C34 C35 C36 -143.9(4)
C16 C34 C35 C52 143.4(4)
C33 C34 C35 C52 0.1(4)
C52 C35 C36 C37 -137.9(4)
C34 C35 C36 C37 1.4(6)
C52 C35 C36 C54 -0.3(6)
C34 C35 C36 C54 139.0(4)
C18 C17 C37 C36 137.8(4)
C16 C17 C37 C36 0.5(6)
C18 C17 C37 C38 -0.8(6)
C16 C17 C37 C38 -138.1(4)
C35 C36 C37 C17 -1.3(6)
C54 C36 C37 C17 -143.4(4)
C35 C36 C37 C38 141.3(4)
C54 C36 C37 C38 -0.7(4)
C17 C37 C38 C39 0.8(6)
C36 C37 C38 C39 -142.2(4)
C17 C37 C38 C55 143.3(4)
C36 C37 C38 C55 0.3(4)
C55 C38 C39 C40 -0.3(5)
C37 C38 C39 C40 137.6(4)
C55 C38 C39 C19 -138.9(4)
C37 C38 C39 C19 -1.0(6)
C18 C19 C39 C38 1.4(6)
C20 C19 C39 C38 142.7(4)
C18 C19 C39 C40 -141.6(4)
C20 C19 C39 C40 -0.3(4)
C38 C39 C40 C57 0.9(5)
C19 C39 C40 C57 143.7(3)
C38 C39 C40 C41 -142.8(3)
C19 C39 C40 C41 0.0(4)
C57 C40 C41 C42 -0.4(5)
C39 C40 C41 C42 142.8(3)
C57 C40 C41 C20 -143.0(4)
C39 C40 C41 C20 0.3(4)
C21 C20 C41 C42 -0.8(6)
C19 C20 C41 C42 -143.1(4)
C21 C20 C41 C40 141.9(4)
C19 C20 C41 C40 -0.4(4)
C40 C41 C42 C59 0.3(5)
C20 C41 C42 C59 138.5(4)
C40 C41 C42 C43 -137.6(4)
C20 C41 C42 C43 0.6(6)
C21 C22 C43 C44 -137.2(4)
C23 C22 C43 C44 1.0(6)
C21 C22 C43 C42 0.7(6)
C23 C22 C43 C42 138.9(4)
C41 C42 C43 C22 -0.6(6)
C59 C42 C43 C22 -142.8(4)
C41 C42 C43 C44 141.8(4)
C59 C42 C43 C44 -0.5(5)
C26 C25 C44 C43 138.5(5)
C24 C25 C44 C43 -1.6(6)
C26 C25 C44 C45 0.1(6)
C24 C25 C44 C45 -139.9(4)
C22 C43 C44 C25 0.6(6)
C42 C43 C44 C25 -141.6(4)
C22 C43 C44 C45 142.9(4)
C42 C43 C44 C45 0.6(5)
C25 C44 C45 C46 0.0(6)
C43 C44 C45 C46 -143.1(4)
C25 C44 C45 C59 142.5(4)
C43 C44 C45 C59 -0.6(5)
C59 C45 C46 C47 0.1(6)
C44 C45 C46 C47 137.5(4)
C59 C45 C46 C27 -137.8(5)
C44 C45 C46 C27 -0.4(6)
C26 C27 C46 C45 0.7(6)
C28 C27 C46 C45 142.8(4)
C26 C27 C46 C47 -142.1(4)
C28 C27 C46 C47 0.0(5)
C45 C46 C47 C60 -0.3(6)
C27 C46 C47 C60 142.4(4)
C45 C46 C47 C48 -141.9(4)
C27 C46 C47 C48 0.8(5)
C60 C47 C48 C49 0.5(6)
C46 C47 C48 C49 141.7(4)
C60 C47 C48 C28 -142.4(4)
C46 C47 C48 C28 -1.2(4)
C29 C28 C48 C49 -1.5(6)
C27 C28 C48 C49 -142.0(4)
C29 C28 C48 C47 141.7(4)
C27 C28 C48 C47 1.2(4)
C47 C48 C49 C50 -137.9(4)
C28 C48 C49 C50 0.4(6)
C47 C48 C49 C62 -0.1(6)
C28 C48 C49 C62 138.1(4)
C31 C30 C50 C51 1.6(6)
C29 C30 C50 C51 -138.3(4)
C31 C30 C50 C49 139.4(4)
C29 C30 C50 C49 -0.5(6)
C48 C49 C50 C30 0.6(6)
C62 C49 C50 C30 -141.5(4)
C48 C49 C50 C51 142.7(4)
C62 C49 C50 C51 0.5(4)
C30 C50 C51 C52 0.3(6)
C49 C50 C51 C52 -141.7(4)
C30 C50 C51 C53 141.3(4)
C49 C50 C51 C53 -0.6(4)
C50 C51 C52 C32 -1.4(6)
C53 C51 C52 C32 -137.7(4)
C50 C51 C52 C35 138.4(4)
C53 C51 C52 C35 2.1(6)
C31 C32 C52 C51 0.6(5)
C33 C32 C52 C51 143.6(4)
C31 C32 C52 C35 -142.9(4)
C33 C32 C52 C35 0.2(4)
C36 C35 C52 C51 -0.9(6)
C34 C35 C52 C51 -144.3(4)
C36 C35 C52 C32 143.2(4)
C34 C35 C52 C32 -0.2(4)
C52 C51 C53 C54 -2.0(6)
C50 C51 C53 C54 -142.5(4)
C52 C51 C53 C62 141.0(4)
C50 C51 C53 C62 0.5(4)
C62 C53 C54 C55 -0.1(6)
C51 C53 C54 C55 138.6(4)
C62 C53 C54 C36 -137.9(4)
C51 C53 C54 C36 0.7(6)
C35 C36 C54 C53 0.4(6)
C37 C36 C54 C53 142.9(4)
C35 C36 C54 C55 -141.6(4)
C37 C36 C54 C55 0.9(4)
C53 C54 C55 C56 0.2(6)
C36 C54 C55 C56 142.4(4)
C53 C54 C55 C38 -142.9(4)
C36 C54 C55 C38 -0.7(4)
C39 C38 C55 C56 -0.6(5)
C37 C38 C55 C56 -143.3(4)
C39 C38 C55 C54 143.0(4)
C37 C38 C55 C54 0.3(4)
C54 C55 C56 C57 -138.2(4)
C38 C55 C56 C57 0.9(5)
C54 C55 C56 C61 -0.4(5)
C38 C55 C56 C61 138.7(4)
C41 C40 C57 C56 138.4(4)
C39 C40 C57 C56 -0.6(5)
C41 C40 C57 C58 -0.1(5)
C39 C40 C57 C58 -139.0(4)
C55 C56 C57 C40 -0.3(5)
C61 C56 C57 C40 -142.6(3)
C55 C56 C57 C58 141.9(4)
C61 C56 C57 C58 -0.5(4)
C40 C57 C58 C59 0.7(5)
C56 C57 C58 C59 -142.0(3)
C40 C57 C58 C60 143.1(3)
C56 C57 C58 C60 0.5(4)
C60 C58 C59 C42 -138.1(4)
C57 C58 C59 C42 -0.8(5)
C60 C58 C59 C45 1.0(6)
C57 C58 C59 C45 138.3(4)
C41 C42 C59 C58 0.3(5)
C43 C42 C59 C58 142.8(4)
C41 C42 C59 C45 -142.4(4)
C43 C42 C59 C45 0.1(5)
C46 C45 C59 C58 -0.5(6)
C44 C45 C59 C58 -142.9(4)
C46 C45 C59 C42 142.8(4)
C44 C45 C59 C42 0.3(5)
C48 C47 C60 C58 138.0(4)
C46 C47 C60 C58 0.9(6)
C48 C47 C60 C61 -0.9(6)
C46 C47 C60 C61 -138.0(4)
C59 C58 C60 C47 -1.2(6)
C57 C58 C60 C47 -143.4(4)
C59 C58 C60 C61 141.8(4)
C57 C58 C60 C61 -0.3(4)
C55 C56 C61 C62 0.4(6)
C57 C56 C61 C62 143.0(4)
C55 C56 C61 C60 -142.3(4)
C57 C56 C61 C60 0.3(4)
C47 C60 C61 C62 0.9(6)
C58 C60 C61 C62 -142.3(4)
C47 C60 C61 C56 143.2(4)
C58 C60 C61 C56 0.0(4)
C56 C61 C62 C53 -0.2(6)
C60 C61 C62 C53 137.9(4)
C56 C61 C62 C49 -138.7(4)
C60 C61 C62 C49 -0.5(6)
C54 C53 C62 C61 0.1(6)
C51 C53 C62 C61 -142.9(4)
C54 C53 C62 C49 142.8(4)
C51 C53 C62 C49 -0.2(4)
C48 C49 C62 C61 0.2(6)
C50 C49 C62 C61 142.8(4)
C48 C49 C62 C53 -142.9(4)
C50 C49 C62 C53 -0.2(4)
C2 N1 C63 C8 49.6(4)
C64 N1 C63 C8 179.6(3)
C7 C8 C63 N1 -153.2(3)
C9 C8 C63 N1 94.5(4)
C3 C8 C63 N1 -28.6(4)
C2 N1 C64 C71 -160.1(4)
C63 N1 C64 C71 75.6(4)
C2 N1 C64 C65 69.9(5)
C63 N1 C64 C65 -54.4(5)
C71 C64 C65 C66 54.8(5)
N1 C64 C65 C66 -177.7(3)
C67 O1 C66 O2 3.1(6)
C67 O1 C66 C65 -177.3(3)
C64 C65 C66 O2 20.4(6)
C64 C65 C66 O1 -159.1(3)
C66 O1 C67 C69 66.7(4)
C66 O1 C67 C68 -174.9(3)
C66 O1 C67 C70 -56.5(4)
N1 C64 C71 C72 57.8(5)
C65 C64 C71 C72 -172.3(4)
C73 O3 C72 O4 -1.2(6)
C73 O3 C72 C71 -176.8(3)
C64 C71 C72 O4 43.8(6)
C64 C71 C72 O3 -140.6(4)
C72 O3 C73 C74 -74.9(5)
C72 O3 C73 C75 54.7(5)
C72 O3 C73 C76 169.0(4)
